data_7022057
loop_
_publ_author_name
'Chen, Quan-Liang'
'Chen, Hong-Bin'
'Cao, Ze-Xing'
'Zhou, Zhao-Hui'

_publ_section_title
;
 Synthesis, spectral, and structural characterizations of imidazole
 oxalato molybdenum(IV/V/VI) complexes.
;
_journal_issue 5
_journal_name_full 'Dalton transactions (Cambridge, England : 2003)'
_journal_page_first 1627
_journal_page_last 1636
_journal_paper_doi 10.1039/c2dt31566a
_journal_volume 42
_journal_year 2013
_chemical_formula_sum 'C18 H28 Mo8 N12 O26'
_chemical_formula_weight 1596.04
_chemical_name_systematic
;
?
;
_space_group_IT_number 2
_symmetry_space_group_name_Hall '-P 1'
_symmetry_space_group_name_H-M 'P -1'
_atom_sites_solution_hydrogens geom
_atom_sites_solution_primary direct
_atom_sites_solution_secondary difmap
_audit_creation_method SHELXL-97
_cell_angle_alpha 106.644(4)
_cell_angle_beta 103.017(3)
_cell_angle_gamma 109.367(4)
_cell_formula_units_Z 1
_cell_length_a 9.3045(3)
_cell_length_b 10.5573(5)
_cell_length_c 12.4212(4)
_cell_measurement_temperature 446(2)
_cell_volume 1031.34(9)
_computing_structure_refinement 'SHELXL-97 (Sheldrick, 1997)'
_computing_structure_solution 'SHELXS-97 (Sheldrick, 1990)'
_diffrn_ambient_temperature 446(2)
_diffrn_measured_fraction_theta_full 0.987
_diffrn_measured_fraction_theta_max 0.987
_diffrn_radiation_monochromator graphite
_diffrn_radiation_source 'fine-focus sealed tube'
_diffrn_radiation_type MoK\a
_diffrn_radiation_wavelength 0.71073
_diffrn_reflns_av_R_equivalents 0.0420
_diffrn_reflns_av_sigmaI/netI 0.0512
_diffrn_reflns_limit_h_max 9
_diffrn_reflns_limit_h_min -11
_diffrn_reflns_limit_k_max 13
_diffrn_reflns_limit_k_min -11
_diffrn_reflns_limit_l_max 15
_diffrn_reflns_limit_l_min -15
_diffrn_reflns_number 12699
_diffrn_reflns_theta_full 26.99
_diffrn_reflns_theta_max 26.99
_diffrn_reflns_theta_min 3.12
_exptl_absorpt_coefficient_mu 2.454
_exptl_absorpt_correction_T_max 0.9300
_exptl_absorpt_correction_T_min 0.7915
_exptl_absorpt_correction_type multi-scan
_exptl_absorpt_process_details SADABS
_exptl_crystal_density_diffrn 2.570
_exptl_crystal_density_method 'not measured'
_exptl_crystal_F_000 764
_exptl_crystal_size_max 0.10
_exptl_crystal_size_mid 0.05
_exptl_crystal_size_min 0.03
_refine_diff_density_max 3.141
_refine_diff_density_min -1.077
_refine_diff_density_rms 0.202
_refine_ls_extinction_method none
_refine_ls_goodness_of_fit_ref 1.074
_refine_ls_hydrogen_treatment constr
_refine_ls_matrix_type full
_refine_ls_number_parameters 289
_refine_ls_number_reflns 4446
_refine_ls_number_restraints 546
_refine_ls_restrained_S_all 1.031
_refine_ls_R_factor_all 0.0604
_refine_ls_R_factor_gt 0.0492
_refine_ls_shift/su_max 0.000
_refine_ls_shift/su_mean 0.000
_refine_ls_structure_factor_coef Fsqd
_refine_ls_weighting_details 'calc w=1/[\s^2^(Fo^2^)+(0.0300P)^2^+11.8816P] where P=(Fo^2^+2Fc^2^)/3'
_refine_ls_weighting_scheme calc
_refine_ls_wR_factor_gt 0.1001
_refine_ls_wR_factor_ref 0.1046
_reflns_number_gt 3859
_reflns_number_total 4446
_reflns_threshold_expression >2sigma(I)
_cod_data_source_file c2dt31566a.txt
_cod_data_source_block sad2
_cod_depositor_comments
;
The following automatic conversions were performed:

'_exptl_absorpt_correction_type' value 'MULTI-SCAN' changed to
'multi-scan' according to
/home/saulius/struct/CIF-dictionaries/cif_core.dic dictionary named
'cif_core.dic' version 2.4.2 from 2011-04-26.

Automatic conversion script
Id: cif_fix_values 1891 2012-01-12 08:04:46Z andrius 
;
_cod_original_cell_volume 1031.34(7)
_cod_original_sg_symbol_H-M P-1
_cod_database_code 7022057

loop_
_symmetry_equiv_pos_as_xyz
'x, y, z'
'-x, -y, -z'

loop_
_atom_site_label
_atom_site_type_symbol
_atom_site_fract_x
_atom_site_fract_y
_atom_site_fract_z
_atom_site_U_iso_or_equiv
_atom_site_adp_type
_atom_site_occupancy
_atom_site_symmetry_multiplicity
_atom_site_calc_flag
_atom_site_refinement_flags
Mo1 Mo 0.69156(7) 0.20596(6) 0.18834(5) 0.01299(14) Uani 1 1 d .
Mo2 Mo 0.93139(7) 0.19822(6) 0.47906(5) 0.01257(14) Uani 1 1 d .
Mo3 Mo 1.11240(6) 0.44616(6) 0.75407(5) 0.01205(13) Uani 1 1 d .
Mo4 Mo 0.79719(6) 0.45228(6) 0.47400(5) 0.01024(13) Uani 1 1 d .
O1 O 0.7048(5) 0.4245(5) 0.3119(4) 0.0141(8) Uani 1 1 d U
O6 O 0.7753(6) 0.1064(6) 0.5187(4) 0.0206(10) Uani 1 1 d U
O2 O 0.9698(5) 0.4326(5) 0.5765(4) 0.0120(8) Uani 1 1 d U
O12 O 0.6333(5) 0.3733(5) 0.5095(4) 0.0186(10) Uani 1 1 d U
O9 O 0.9419(5) 0.3665(5) 0.7852(4) 0.0172(10) Uani 1 1 d U
O10 O 1.1200(5) 0.6420(5) 0.8074(4) 0.0145(9) Uani 1 1 d U
O11 O 1.2709(6) 0.4672(5) 0.8669(4) 0.0187(10) Uani 1 1 d U
O3 O 0.5509(6) 0.1988(6) 0.0686(4) 0.0210(10) Uani 1 1 d U
O7 O 1.1021(5) 0.2770(5) 0.6321(4) 0.0149(9) Uani 1 1 d U
O13 O 0.8028(5) 0.2507(5) 0.3690(4) 0.0142(9) Uani 1 1 d U
O5 O 0.8544(5) 0.6383(5) 0.5501(4) 0.0140(9) Uani 1 1 d U
O8 O 0.9685(6) 0.0659(6) 0.3912(5) 0.0232(11) Uani 1 1 d U
O4 O 0.7330(6) 0.0603(6) 0.1353(5) 0.0239(11) Uani 1 1 d U
N1 N 0.4725(7) 0.0997(7) 0.2283(5) 0.0174(10) Uani 1 1 d U
N2 N 0.3071(7) 0.0118(7) 0.3147(5) 0.0214(12) Uani 1 1 d U
H2A H 0.2732 -0.0134 0.3676 0.026 Uiso 1 1 calc R
C1 C 0.4606(8) 0.0725(8) 0.3241(6) 0.0189(12) Uani 1 1 d U
H1A H 0.5491 0.0935 0.3898 0.023 Uiso 1 1 calc R
C2 C 0.3146(8) 0.0492(8) 0.1526(7) 0.0212(13) Uani 1 1 d U
H2B H 0.2845 0.0517 0.0769 0.025 Uiso 1 1 calc R
C3 C 0.2106(9) -0.0042(9) 0.2052(7) 0.0252(14) Uani 1 1 d U
H3A H 0.0974 -0.0437 0.1741 0.030 Uiso 1 1 calc R
C6 C 0.4019(7) 0.3913(7) 0.2000(6) 0.0103(11) Uani 1 1 d U
H6A H 0.5082 0.4066 0.2375 0.012 Uiso 1 1 calc R
N5 N 1.3595(8) 0.2172(7) 0.7108(6) 0.0284(13) Uani 1 1 d U
H5A H 1.2592 0.1988 0.6776 0.034 Uiso 1 1 calc R
C4 C 0.1502(7) 0.3485(8) 0.1643(6) 0.0148(12) Uani 1 1 d U
H4A H 0.0493 0.3285 0.1730 0.018 Uiso 1 1 calc R
C9 C 1.6093(8) 0.2751(8) 0.7398(7) 0.0217(14) Uani 1 1 d U
H9A H 1.7088 0.3039 0.7286 0.026 Uiso 1 1 calc R
N3 N 0.1847(8) 0.3651(8) 0.0673(6) 0.0331(15) Uani 1 1 d U
H3B H 0.1181 0.3595 0.0037 0.040 Uiso 1 1 calc R
C5 C 0.3421(8) 0.3919(8) 0.0890(6) 0.0189(13) Uani 1 1 d U
H5B H 0.3996 0.4078 0.0382 0.023 Uiso 1 1 calc R
N4 N 0.2852(8) 0.3656(8) 0.2455(6) 0.0302(13) Uani 1 1 d U
H4B H 0.2941 0.3608 0.3145 0.036 Uiso 1 1 calc R
C7 C 1.4749(10) 0.2560(9) 0.6687(8) 0.0291(15) Uani 1 1 d U
H7A H 1.4613 0.2681 0.5964 0.035 Uiso 1 1 calc R
C8 C 1.4274(10) 0.2111(9) 0.8185(8) 0.0305(15) Uani 1 1 d U
H8A H 1.3742 0.1868 0.8696 0.037 Uiso 1 1 calc R
N6 N 1.5822(10) 0.2462(9) 0.8348(8) 0.052(2) Uani 1 1 d U
H6C H 1.6536 0.2502 0.8949 0.062 Uiso 1 1 calc R

loop_
_atom_site_aniso_label
_atom_site_aniso_U_11
_atom_site_aniso_U_22
_atom_site_aniso_U_33
_atom_site_aniso_U_23
_atom_site_aniso_U_13
_atom_site_aniso_U_12
Mo1 0.0118(3) 0.0150(3) 0.0097(3) 0.0049(2) 0.0038(2) 0.0026(2)
Mo2 0.0125(3) 0.0145(3) 0.0146(3) 0.0096(2) 0.0056(2) 0.0064(2)
Mo3 0.0103(3) 0.0158(3) 0.0139(3) 0.0099(2) 0.0060(2) 0.0055(2)
Mo4 0.0085(2) 0.0141(3) 0.0107(3) 0.0077(2) 0.0042(2) 0.0047(2)
O1 0.0125(18) 0.018(2) 0.0152(19) 0.0110(16) 0.0044(15) 0.0066(15)
O6 0.017(2) 0.022(3) 0.020(2) 0.012(2) 0.0054(19) 0.0041(19)
O2 0.0116(18) 0.016(2) 0.0121(19) 0.0082(16) 0.0052(15) 0.0071(16)
O12 0.012(2) 0.021(3) 0.021(2) 0.008(2) 0.0083(18) 0.0034(18)
O9 0.015(2) 0.023(3) 0.020(2) 0.014(2) 0.0115(19) 0.0079(19)
O10 0.012(2) 0.018(2) 0.013(2) 0.0067(18) 0.0059(17) 0.0048(17)
O11 0.017(2) 0.021(3) 0.021(2) 0.011(2) 0.0073(19) 0.0084(19)
O3 0.018(2) 0.024(3) 0.016(2) 0.010(2) 0.0041(19) 0.002(2)
O7 0.0163(19) 0.016(2) 0.019(2) 0.0123(17) 0.0070(16) 0.0095(16)
O13 0.0149(19) 0.012(2) 0.016(2) 0.0069(16) 0.0060(16) 0.0053(16)
O5 0.015(2) 0.015(2) 0.014(2) 0.0062(18) 0.0070(17) 0.0064(17)
O8 0.026(3) 0.023(3) 0.021(3) 0.007(2) 0.007(2) 0.011(2)
O4 0.027(3) 0.020(3) 0.023(3) 0.008(2) 0.011(2) 0.008(2)
N1 0.015(2) 0.019(2) 0.016(2) 0.0080(19) 0.0063(18) 0.0045(18)
N2 0.019(2) 0.025(3) 0.018(3) 0.010(2) 0.009(2) 0.002(2)
C1 0.016(2) 0.021(3) 0.019(3) 0.009(2) 0.005(2) 0.005(2)
C2 0.015(2) 0.026(3) 0.019(3) 0.009(2) 0.004(2) 0.004(2)
C3 0.017(3) 0.029(3) 0.025(3) 0.012(3) 0.006(2) 0.003(2)
C6 0.008(2) 0.017(2) 0.012(2) 0.0068(19) 0.0081(18) 0.0087(18)
N5 0.022(3) 0.022(3) 0.036(3) 0.007(2) 0.007(2) 0.009(2)
C4 0.008(2) 0.021(3) 0.020(3) 0.008(2) 0.008(2) 0.009(2)
C9 0.017(3) 0.017(3) 0.037(3) 0.012(3) 0.016(2) 0.008(2)
N3 0.027(3) 0.031(3) 0.031(3) 0.011(3) 0.003(2) 0.008(2)
C5 0.018(2) 0.021(3) 0.021(3) 0.009(2) 0.011(2) 0.010(2)
N4 0.027(2) 0.029(3) 0.027(2) 0.008(2) 0.008(2) 0.008(2)
C7 0.036(3) 0.018(3) 0.033(3) 0.012(3) 0.015(3) 0.009(2)
C8 0.038(3) 0.021(3) 0.033(3) 0.011(3) 0.021(3) 0.007(2)
N6 0.049(3) 0.029(3) 0.051(4) 0.004(3) -0.011(3) 0.015(3)

loop_
_atom_type_symbol
_atom_type_description
_atom_type_scat_dispersion_real
_atom_type_scat_dispersion_imag
_atom_type_scat_source
C C 0.0033 0.0016 'International Tables Vol C Tables 4.2.6.8 and 6.1.1.4'
H H 0.0000 0.0000 'International Tables Vol C Tables 4.2.6.8 and 6.1.1.4'
N N 0.0061 0.0033 'International Tables Vol C Tables 4.2.6.8 and 6.1.1.4'
O O 0.0106 0.0060 'International Tables Vol C Tables 4.2.6.8 and 6.1.1.4'
Mo Mo -1.6832 0.6857 'International Tables Vol C Tables 4.2.6.8 and 6.1.1.4'

loop_
_geom_angle_atom_site_label_1
_geom_angle_atom_site_label_2
_geom_angle_atom_site_label_3
_geom_angle
_geom_angle_site_symmetry_1
_geom_angle_site_symmetry_3
O4 Mo1 O3 106.0(3) . .
O4 Mo1 O10 99.8(2) . 2_766
O3 Mo1 O10 98.2(2) . 2_766
O4 Mo1 O13 94.9(2) . .
O3 Mo1 O13 155.2(2) . .
O10 Mo1 O13 91.02(18) 2_766 .
O4 Mo1 N1 99.5(2) . .
O3 Mo1 N1 82.8(2) . .
O10 Mo1 N1 159.5(2) 2_766 .
O13 Mo1 N1 80.70(19) . .
O4 Mo1 O1 162.2(2) . .
O3 Mo1 O1 91.5(2) . .
O10 Mo1 O1 73.80(17) 2_766 .
O13 Mo1 O1 68.94(16) . .
N1 Mo1 O1 85.71(19) . .
O8 Mo2 O6 104.9(2) . .
O8 Mo2 O7 103.9(2) . .
O6 Mo2 O7 97.1(2) . .
O8 Mo2 O13 105.4(2) . .
O6 Mo2 O13 96.3(2) . .
O7 Mo2 O13 143.2(2) . .
O8 Mo2 O2 155.3(2) . .
O6 Mo2 O2 99.9(2) . .
O7 Mo2 O2 72.70(17) . .
O13 Mo2 O2 71.30(17) . .
O8 Mo2 O5 85.5(2) . 2_766
O6 Mo2 O5 169.5(2) . 2_766
O7 Mo2 O5 78.73(18) . 2_766
O13 Mo2 O5 81.97(17) . 2_766
O2 Mo2 O5 69.78(15) . 2_766
O11 Mo3 O9 105.4(2) . .
O11 Mo3 O7 97.6(2) . .
O9 Mo3 O7 100.4(2) . .
O11 Mo3 O10 101.2(2) . .
O9 Mo3 O10 95.6(2) . .
O7 Mo3 O10 151.14(19) . .
O11 Mo3 O2 160.04(19) . .
O9 Mo3 O2 93.90(19) . .
O7 Mo3 O2 73.38(17) . .
O10 Mo3 O2 81.73(18) . .
O11 Mo3 O1 88.4(2) . 2_766
O9 Mo3 O1 164.55(19) . 2_766
O7 Mo3 O1 84.41(18) . 2_766
O10 Mo3 O1 74.46(17) . 2_766
O2 Mo3 O1 73.25(16) . 2_766
O12 Mo4 O5 102.5(2) . .
O12 Mo4 O1 103.8(2) . .
O5 Mo4 O1 102.0(2) . .
O12 Mo4 O2 103.6(2) . .
O5 Mo4 O2 98.8(2) . .
O1 Mo4 O2 140.82(19) . .
O12 Mo4 O13 96.8(2) . .
O5 Mo4 O13 160.54(18) . .
O1 Mo4 O13 75.47(18) . .
O2 Mo4 O13 73.96(18) . .
O12 Mo4 O2 179.3(2) . 2_766
O5 Mo4 O2 76.90(18) . 2_766
O1 Mo4 O2 76.01(17) . 2_766
O2 Mo4 O2 76.89(18) . 2_766
O13 Mo4 O2 83.82(16) . 2_766
Mo4 O1 Mo3 112.9(2) . 2_766
Mo4 O1 Mo1 108.4(2) . .
Mo3 O1 Mo1 91.30(16) 2_766 .
Mo4 O2 Mo3 152.6(2) . .
Mo4 O2 Mo2 103.99(19) . .
Mo3 O2 Mo2 92.70(16) . .
Mo4 O2 Mo4 103.11(18) . 2_766
Mo3 O2 Mo4 96.38(15) . 2_766
Mo2 O2 Mo4 96.04(15) . 2_766
Mo1 O10 Mo3 115.9(2) 2_766 .
Mo2 O7 Mo3 116.0(2) . .
Mo2 O13 Mo1 144.7(2) . .
Mo2 O13 Mo4 107.6(2) . .
Mo1 O13 Mo4 107.06(19) . .
Mo4 O5 Mo2 117.1(2) . 2_766
C1 N1 C2 105.5(6) . .
C1 N1 Mo1 130.1(5) . .
C2 N1 Mo1 124.4(5) . .
C1 N2 C3 108.0(6) . .
C1 N2 H2A 126.0 . .
C3 N2 H2A 126.0 . .
N2 C1 N1 111.3(6) . .
N2 C1 H1A 124.4 . .
N1 C1 H1A 124.4 . .
C3 C2 N1 109.6(7) . .
C3 C2 H2B 125.2 . .
N1 C2 H2B 125.2 . .
C2 C3 N2 105.5(6) . .
C2 C3 H3A 127.2 . .
N2 C3 H3A 127.2 . .
N4 C6 C5 109.4(6) . .
N4 C6 H6A 125.3 . .
C5 C6 H6A 125.3 . .
C7 N5 C8 107.2(7) . .
C7 N5 H5A 126.4 . .
C8 N5 H5A 126.4 . .
N4 C4 N3 108.9(6) . .
N4 C4 H4A 125.5 . .
N3 C4 H4A 125.5 . .
C7 C9 N6 108.1(7) . .
C7 C9 H9A 126.0 . .
N6 C9 H9A 126.0 . .
C5 N3 C4 107.4(6) . .
C5 N3 H3B 126.3 . .
C4 N3 H3B 126.3 . .
N3 C5 C6 106.9(6) . .
N3 C5 H5B 126.5 . .
C6 C5 H5B 126.5 . .
C6 N4 C4 107.4(6) . .
C6 N4 H4B 126.3 . .
C4 N4 H4B 126.3 . .
C9 C7 N5 110.7(8) . .
C9 C7 H7A 124.6 . .
N5 C7 H7A 124.6 . .
N6 C8 N5 106.4(7) . .
N6 C8 H8A 126.8 . .
N5 C8 H8A 126.8 . .
C8 N6 C9 107.6(7) . .
C8 N6 H6C 126.2 . .
C9 N6 H6C 126.2 . .

loop_
_geom_bond_atom_site_label_1
_geom_bond_atom_site_label_2
_geom_bond_distance
_geom_bond_site_symmetry_2
Mo1 O4 1.695(5) .
Mo1 O3 1.711(5) .
Mo1 O10 1.922(4) 2_766
Mo1 O13 2.087(5) .
Mo1 N1 2.217(5) .
Mo1 O1 2.323(5) .
Mo2 O8 1.696(5) .
Mo2 O6 1.718(5) .
Mo2 O7 1.920(5) .
Mo2 O13 1.935(5) .
Mo2 O2 2.285(5) .
Mo2 O5 2.342(4) 2_766
Mo3 O11 1.692(5) .
Mo3 O9 1.718(4) .
Mo3 O7 1.940(5) .
Mo3 O10 1.954(5) .
Mo3 O2 2.240(4) .
Mo3 O1 2.271(4) 2_766
Mo4 O12 1.699(4) .
Mo4 O5 1.747(5) .
Mo4 O1 1.895(4) .
Mo4 O2 1.923(4) .
Mo4 O13 2.179(5) .
Mo4 O2 2.423(4) 2_766
O1 Mo3 2.271(4) 2_766
O2 Mo4 2.423(4) 2_766
O10 Mo1 1.922(4) 2_766
O5 Mo2 2.342(4) 2_766
N1 C1 1.322(9) .
N1 C2 1.377(9) .
N2 C1 1.318(9) .
N2 C3 1.380(10) .
N2 H2A 0.8600 .
C1 H1A 0.9300 .
C2 C3 1.347(10) .
C2 H2B 0.9300 .
C3 H3A 0.9300 .
C6 N4 1.319(8) .
C6 C5 1.368(9) .
C6 H6A 0.9300 .
N5 C7 1.294(10) .
N5 C8 1.374(11) .
N5 H5A 0.8600 .
C4 N4 1.343(9) .
C4 N3 1.357(9) .
C4 H4A 0.9300 .
C9 C7 1.272(11) .
C9 N6 1.356(12) .
C9 H9A 0.9300 .
N3 C5 1.342(9) .
N3 H3B 0.8600 .
C5 H5B 0.9300 .
N4 H4B 0.8600 .
C7 H7A 0.9300 .
C8 N6 1.314(11) .
C8 H8A 0.9300 .
N6 H6C 0.8600 .
